data_7062902
loop_
_publ_author_name
'Escalona, Ana'
'Heinemann, Frank W.'
'Brice\~no, Alexander'
'Alvarado, Ysaias J.'
'Paz, Jos\'e Luis'
'Lossada, Carla'
'Gonz\'alez-Paz, Lenin'
'Toro, Robert'
'Henao, Jos\'e Antonio'

_publ_section_title
;
 Hydrogen-bond-assisted topochemical synthesis of a multivalent
 zwitterionic tetramer via concomitant cross- and homo [2+2]
 photocycloadditions. Theoretical antiviral activity against SARS-CoV-2
;
_journal_issue 43
_journal_name_full 'New Journal of Chemistry'
_journal_page_first 19925
_journal_page_last 19932
_journal_paper_doi 10.1039/D3NJ04041K
_journal_volume 47
_journal_year 2023
_chemical_formula_moiety '6(C2 H6 O S), C30 H22 N2 O16'
_chemical_formula_sum 'C42 H58 N2 O22 S6'
_chemical_formula_weight 1135.26
_space_group_crystal_system monoclinic
_space_group_IT_number 14
_space_group_name_Hall '-P 2ybc'
_space_group_name_H-M_alt 'P 1 21/c 1'
_atom_sites_solution_hydrogens mixed
_atom_sites_solution_primary direct
_audit_creation_date 2023-03-30
_audit_creation_method
;
Olex2 1.5
(compiled 2023.03.06 svn.rbb2c1857 for OlexSys, GUI svn.r6748)
;
_audit_update_record
;
2023-03-30 deposited with the CCDC.	2023-09-29 downloaded from the CCDC.
;
_cell_angle_alpha 90
_cell_angle_beta 110.710(3)
_cell_angle_gamma 90
_cell_formula_units_Z 2
_cell_length_a 10.0803(11)
_cell_length_b 19.8625(19)
_cell_length_c 14.0812(14)
_cell_measurement_reflns_used 9924
_cell_measurement_temperature 100(2)
_cell_measurement_theta_max 27.03
_cell_measurement_theta_min 2.39
_cell_volume 2637.2(5)
_computing_cell_refinement 'Bruker SAINT'
_computing_data_collection 'Bruker APEX2'
_computing_data_reduction 'Bruker SAINT'
_computing_molecular_graphics 'SHELXTL 6.12 (Bruker AXS, 2002)'
_computing_publication_material 'Olex2 1.5 (Dolomanov et al., 2009)'
_computing_structure_refinement 'SHELXL-2018/3 (Sheldrick, 2015)'
_computing_structure_solution 'SHELXTL 6.12 (Bruker AXS, 2002)'
_diffrn_ambient_temperature 100(2)
_diffrn_detector_area_resol_mean 83.33
_diffrn_measured_fraction_theta_full 1.000
_diffrn_measured_fraction_theta_max 0.997
_diffrn_measurement_device_type 'Bruker Kappa APEX II CCD area detector'
_diffrn_measurement_method 'phi and omega scans'
_diffrn_radiation_monochromator 'Quazar focussing montel optics'
_diffrn_radiation_source 'ImuS micro-focus tube'
_diffrn_radiation_type MoK\a
_diffrn_radiation_wavelength 0.71073
_diffrn_reflns_av_R_equivalents 0.0640
_diffrn_reflns_av_unetI/netI 0.0326
_diffrn_reflns_Laue_measured_fraction_full 1.000
_diffrn_reflns_Laue_measured_fraction_max 0.997
_diffrn_reflns_limit_h_max 12
_diffrn_reflns_limit_h_min -12
_diffrn_reflns_limit_k_max 25
_diffrn_reflns_limit_k_min -25
_diffrn_reflns_limit_l_max 17
_diffrn_reflns_limit_l_min -18
_diffrn_reflns_number 72015
_diffrn_reflns_point_group_measured_fraction_full 1.000
_diffrn_reflns_point_group_measured_fraction_max 0.997
_diffrn_reflns_theta_full 25.242
_diffrn_reflns_theta_max 27.155
_diffrn_reflns_theta_min 1.855
_diffrn_standards_number 0
_exptl_absorpt_coefficient_mu 0.339
_exptl_absorpt_correction_T_max 0.7455
_exptl_absorpt_correction_T_min 0.7138
_exptl_absorpt_correction_type multi-scan
_exptl_absorpt_process_details
;
SADABS-2014/4 (Bruker,2014/4) was used for absorption correction.
wR2(int) was 0.0974 before and 0.0531 after correction.
The Ratio of minimum to maximum transmission is 0.9575.
The \l/2 correction factor is 0.00150.
;
_exptl_crystal_colour colorless
_exptl_crystal_density_diffrn 1.430
_exptl_crystal_description needle
_exptl_crystal_F_000 1192
_exptl_crystal_size_max 0.23
_exptl_crystal_size_mid 0.05
_exptl_crystal_size_min 0.05
_refine_diff_density_max 0.724
_refine_diff_density_min -0.503
_refine_diff_density_rms 0.064
_refine_ls_extinction_method none
_refine_ls_goodness_of_fit_ref 1.045
_refine_ls_hydrogen_treatment mixed
_refine_ls_matrix_type full
_refine_ls_number_parameters 334
_refine_ls_number_reflns 5843
_refine_ls_number_restraints 0
_refine_ls_restrained_S_all 1.045
_refine_ls_R_factor_all 0.0596
_refine_ls_R_factor_gt 0.0402
_refine_ls_shift/su_max 0.000
_refine_ls_shift/su_mean 0.000
_refine_ls_structure_factor_coef Fsqd
_refine_ls_weighting_details 'w=1/[\s^2^(Fo^2^)+(0.0334P)^2^+3.2483P] where P=(Fo^2^+2Fc^2^)/3'
_refine_ls_weighting_scheme calc
_refine_ls_wR_factor_gt 0.0888
_refine_ls_wR_factor_ref 0.0981
_reflns_Friedel_coverage 0.000
_reflns_number_gt 4586
_reflns_number_total 5843
_reflns_threshold_expression 'I > 2\s(I)'
_cod_data_source_file d3nj04041k2.cif
_cod_data_source_block meb1505a
_cod_database_code 7062902
_shelx_shelxl_version_number 2018/3
_shelx_space_group_comment
;
The symmetry employed for this shelxl refinement is uniquely defined
by the following loop, which should always be used as a source of
symmetry information in preference to the above space-group names.
They are only intended as comments.
;
_shelx_estimated_absorpt_t_max 0.983
_shelx_estimated_absorpt_t_min 0.926
_olex2_refinement_description
;
1. Fixed Uiso
 At 1.2 times of:
  All C(H) groups
 At 1.5 times of:
  All C(H,H,H) groups, All N(H) groups, All O(H) groups
2.a Ternary CH refined with riding coordinates:
 C6(H6), C8(H8), C9(H9), C13(H13)
2.b Me refined with riding coordinates:
 C16(H16A,H16B,H16C), C17(H17A,H17B,H17C), C18(H18A,H18B,H18C), C19(H19A,H19B,
 H19C), C20(H20A,H20B,H20C), C21(H21A,H21B,H21C)
2.c Aromatic/amide H refined with riding coordinates:
 C1(H1A), C3(H3), C4(H4A), C5(H5)
;
_olex2_submission_special_instructions 'No special instructions were received'

loop_
_space_group_symop_operation_xyz
'x, y, z'
'-x, y+1/2, -z+1/2'
'-x, -y, -z'
'x, -y-1/2, z-1/2'

loop_
_atom_site_label
_atom_site_type_symbol
_atom_site_fract_x
_atom_site_fract_y
_atom_site_fract_z
_atom_site_U_iso_or_equiv
_atom_site_adp_type
_atom_site_occupancy
_atom_site_site_symmetry_order
_atom_site_calc_flag
_atom_site_refinement_flags_posn
_atom_site_refinement_flags_adp
_atom_site_refinement_flags_occupancy
_atom_site_disorder_assembly
_atom_site_disorder_group
S1 S 0.90431(6) 0.21343(3) 0.37942(4) 0.02130(13) Uani 1 1 d . . . . .
S2 S 0.64898(6) 0.09535(3) -0.00378(4) 0.02245(13) Uani 1 1 d . . . . .
S3 S 0.31903(7) 0.22409(3) 0.61474(5) 0.02554(14) Uani 1 1 d . . . . .
O1 O 0.76157(19) 0.14643(8) 0.81889(12) 0.0267(4) Uani 1 1 d . . . . .
O2 O 0.77596(17) 0.18540(8) 0.67456(11) 0.0202(3) Uani 1 1 d . . . . .
H2 H 0.794(3) 0.2276(14) 0.714(2) 0.030 Uiso 1 1 d . U . . .
O3 O 0.80054(17) -0.11983(7) 0.74410(11) 0.0203(3) Uani 1 1 d . . . . .
O4 O 0.81625(17) -0.10203(9) 0.90524(11) 0.0239(4) Uani 1 1 d . . . . .
H4 H 0.812(3) -0.1474(15) 0.907(2) 0.036 Uiso 1 1 d . U . . .
O5 O 0.65903(14) 0.07860(7) 0.57757(10) 0.0110(3) Uani 1 1 d . . . . .
O6 O 0.48614(15) -0.06649(7) 0.70774(10) 0.0165(3) Uani 1 1 d . . . . .
O7 O 0.82827(15) 0.01935(7) 0.48513(10) 0.0164(3) Uani 1 1 d . . . . .
O8 O 0.66145(15) -0.05836(7) 0.41213(10) 0.0139(3) Uani 1 1 d . . . . .
O9 O 0.81595(17) 0.20444(7) 0.26697(11) 0.0212(3) Uani 1 1 d . . . . .
O10 O 0.56400(17) 0.15817(9) -0.03688(13) 0.0296(4) Uani 1 1 d . . . . .
O11 O 0.19789(18) 0.27186(9) 0.56535(14) 0.0341(4) Uani 1 1 d . . . . .
N1 N 1.20752(17) 0.07759(8) 0.70929(12) 0.0120(3) Uani 1 1 d . . . . .
H1 H 1.260(2) 0.0695(11) 0.6544(17) 0.018 Uiso 1 1 d . U . . .
C1 C 1.0791(2) 0.05021(9) 0.68706(14) 0.0112(4) Uani 1 1 d . . . . .
H1A H 1.036689 0.027966 0.623788 0.013 Uiso 1 1 calc R U . . .
C2 C 1.0056(2) 0.05341(10) 0.75417(15) 0.0129(4) Uani 1 1 d . . . . .
C3 C 1.0716(2) 0.08633(11) 0.84608(16) 0.0198(5) Uani 1 1 d . . . . .
H3 H 1.025149 0.089352 0.894042 0.024 Uiso 1 1 calc R U . . .
C4 C 1.2047(2) 0.11475(12) 0.86800(16) 0.0219(5) Uani 1 1 d . . . . .
H4A H 1.249724 0.137439 0.930574 0.026 Uiso 1 1 calc R U . . .
C5 C 1.2710(2) 0.10962(11) 0.79772(15) 0.0170(4) Uani 1 1 d . . . . .
H5 H 1.362221 0.128919 0.812028 0.020 Uiso 1 1 calc R U . . .
C6 C 0.8605(2) 0.02266(10) 0.72312(14) 0.0120(4) Uani 1 1 d . . . . .
H6 H 0.852915 -0.012838 0.671096 0.014 Uiso 1 1 calc R U . . .
C7 C 0.7256(2) 0.06888(10) 0.68276(14) 0.0111(4) Uani 1 1 d . . . . .
C8 C 0.6521(2) 0.02277(10) 0.73876(14) 0.0121(4) Uani 1 1 d . . . . .
H8 H 0.608856 0.048839 0.781232 0.014 Uiso 1 1 calc R U . . .
C9 C 0.8021(2) -0.00655(10) 0.80257(15) 0.0131(4) Uani 1 1 d . . . . .
H9 H 0.844047 0.016512 0.869728 0.016 Uiso 1 1 calc R U . . .
C10 C 0.7552(2) 0.13847(10) 0.73219(15) 0.0146(4) Uani 1 1 d . . . . .
C11 C 0.8078(2) -0.08234(11) 0.81372(15) 0.0151(4) Uani 1 1 d . . . . .
C12 C 0.6082(2) 0.02041(9) 0.51742(14) 0.0101(4) Uani 1 1 d . . . . .
C13 C 0.5405(2) -0.03503(9) 0.56375(14) 0.0100(4) Uani 1 1 d . . . . .
H13 H 0.574275 -0.080406 0.551400 0.012 Uiso 1 1 calc R U . . .
C14 C 0.5526(2) -0.02913(10) 0.67321(15) 0.0119(4) Uani 1 1 d . . . . .
C15 C 0.7131(2) -0.00673(10) 0.46987(14) 0.0114(4) Uani 1 1 d . . . . .
C16 C 1.0038(3) 0.13746(11) 0.41227(19) 0.0263(5) Uani 1 1 d . . . . .
H16A H 1.064412 0.138805 0.484121 0.039 Uiso 1 1 calc R U . . .
H16B H 0.938809 0.099098 0.400308 0.039 Uiso 1 1 calc R U . . .
H16C H 1.063022 0.132657 0.370454 0.039 Uiso 1 1 calc R U . . .
C17 C 0.7829(4) 0.19832(15) 0.4433(2) 0.0435(8) Uani 1 1 d . . . . .
H17A H 0.832134 0.203200 0.516653 0.065 Uiso 1 1 calc R U . . .
H17B H 0.704989 0.230882 0.420097 0.065 Uiso 1 1 calc R U . . .
H17C H 0.744830 0.152575 0.428222 0.065 Uiso 1 1 calc R U . . .
C18 C 0.6208(4) 0.06775(15) 0.1084(2) 0.0428(7) Uani 1 1 d . . . . .
H18A H 0.674695 0.026332 0.133358 0.064 Uiso 1 1 calc R U . . .
H18B H 0.652640 0.102752 0.160615 0.064 Uiso 1 1 calc R U . . .
H18C H 0.519576 0.059017 0.092698 0.064 Uiso 1 1 calc R U . . .
C19 C 0.8293(3) 0.11958(15) 0.05661(18) 0.0334(6) Uani 1 1 d . . . . .
H19A H 0.888163 0.079297 0.079331 0.050 Uiso 1 1 calc R U . . .
H19B H 0.860846 0.144634 0.008478 0.050 Uiso 1 1 calc R U . . .
H19C H 0.838228 0.148168 0.115279 0.050 Uiso 1 1 calc R U . . .
C20 C 0.4479(3) 0.27000(15) 0.7127(2) 0.0427(7) Uani 1 1 d . . . . .
H20A H 0.529098 0.240778 0.747076 0.064 Uiso 1 1 calc R U . . .
H20B H 0.479728 0.308732 0.683241 0.064 Uiso 1 1 calc R U . . .
H20C H 0.406135 0.285815 0.761785 0.064 Uiso 1 1 calc R U . . .
C21 C 0.4104(3) 0.21596(12) 0.52772(19) 0.0288(5) Uani 1 1 d . . . . .
H21A H 0.490960 0.185256 0.555922 0.043 Uiso 1 1 calc R U . . .
H21B H 0.345648 0.197943 0.463203 0.043 Uiso 1 1 calc R U . . .
H21C H 0.445009 0.260214 0.516181 0.043 Uiso 1 1 calc R U . . .

loop_
_atom_site_aniso_label
_atom_site_aniso_U_11
_atom_site_aniso_U_22
_atom_site_aniso_U_33
_atom_site_aniso_U_23
_atom_site_aniso_U_13
_atom_site_aniso_U_12
S1 0.0320(3) 0.0145(3) 0.0165(3) 0.0033(2) 0.0074(2) 0.0043(2)
S2 0.0287(3) 0.0220(3) 0.0186(3) -0.0025(2) 0.0107(2) -0.0001(2)
S3 0.0323(3) 0.0170(3) 0.0308(3) -0.0030(2) 0.0155(3) -0.0020(2)
O1 0.0487(11) 0.0203(8) 0.0189(8) -0.0091(6) 0.0218(8) -0.0130(7)
O2 0.0327(9) 0.0151(7) 0.0155(7) -0.0045(6) 0.0118(7) -0.0082(7)
O3 0.0267(8) 0.0183(7) 0.0189(8) 0.0007(6) 0.0117(7) 0.0015(6)
O4 0.0296(9) 0.0265(9) 0.0144(8) 0.0054(7) 0.0065(7) -0.0074(7)
O5 0.0136(7) 0.0115(6) 0.0087(6) -0.0030(5) 0.0050(5) -0.0032(5)
O6 0.0155(7) 0.0195(7) 0.0162(7) 0.0021(6) 0.0077(6) -0.0040(6)
O7 0.0111(7) 0.0251(8) 0.0154(7) -0.0050(6) 0.0076(6) -0.0049(6)
O8 0.0148(7) 0.0138(7) 0.0170(7) -0.0051(6) 0.0104(6) -0.0033(6)
O9 0.0317(9) 0.0172(8) 0.0142(7) 0.0034(6) 0.0075(7) 0.0025(7)
O10 0.0207(8) 0.0323(9) 0.0319(9) 0.0016(8) 0.0044(7) 0.0037(7)
O11 0.0232(9) 0.0345(10) 0.0390(10) -0.0184(8) 0.0041(8) 0.0027(8)
N1 0.0118(8) 0.0135(8) 0.0124(8) -0.0014(6) 0.0064(7) -0.0002(6)
C1 0.0119(9) 0.0114(9) 0.0106(9) -0.0016(7) 0.0043(7) 0.0003(7)
C2 0.0141(10) 0.0130(9) 0.0135(9) 0.0005(8) 0.0072(8) -0.0001(8)
C3 0.0178(11) 0.0300(12) 0.0162(10) -0.0063(9) 0.0118(9) -0.0058(9)
C4 0.0204(11) 0.0313(12) 0.0157(10) -0.0098(9) 0.0085(9) -0.0095(9)
C5 0.0142(10) 0.0208(11) 0.0166(10) -0.0033(8) 0.0061(8) -0.0050(8)
C6 0.0136(10) 0.0147(10) 0.0098(9) -0.0019(7) 0.0067(8) -0.0022(8)
C7 0.0123(9) 0.0139(9) 0.0090(9) -0.0009(7) 0.0061(7) -0.0024(8)
C8 0.0130(10) 0.0155(10) 0.0102(9) -0.0015(7) 0.0072(8) -0.0025(8)
C9 0.0127(10) 0.0185(10) 0.0094(9) -0.0025(8) 0.0054(8) -0.0042(8)
C10 0.0139(10) 0.0163(10) 0.0160(10) -0.0041(8) 0.0082(8) -0.0028(8)
C11 0.0088(9) 0.0224(11) 0.0145(10) 0.0055(8) 0.0044(8) -0.0010(8)
C12 0.0104(9) 0.0104(9) 0.0109(9) -0.0027(7) 0.0057(7) -0.0025(7)
C13 0.0096(9) 0.0105(9) 0.0119(9) -0.0010(7) 0.0062(7) -0.0010(7)
C14 0.0099(9) 0.0126(9) 0.0145(10) -0.0002(8) 0.0060(8) 0.0008(7)
C15 0.0125(10) 0.0126(9) 0.0100(9) 0.0013(7) 0.0052(8) 0.0013(8)
C16 0.0295(13) 0.0209(12) 0.0294(13) 0.0081(10) 0.0116(10) 0.0071(10)
C17 0.072(2) 0.0394(16) 0.0385(16) 0.0174(12) 0.0429(16) 0.0277(15)
C18 0.069(2) 0.0368(15) 0.0345(15) 0.0031(12) 0.0333(15) -0.0055(15)
C19 0.0206(12) 0.0566(17) 0.0204(12) -0.0020(12) 0.0039(10) 0.0075(12)
C20 0.0308(15) 0.0417(16) 0.0436(16) -0.0149(13) -0.0018(12) 0.0101(12)
C21 0.0305(13) 0.0250(12) 0.0370(14) 0.0036(11) 0.0193(11) 0.0055(10)

loop_
_atom_type_symbol
_atom_type_description
_atom_type_scat_dispersion_real
_atom_type_scat_dispersion_imag
_atom_type_scat_source
C C 0.0033 0.0016 'International Tables Vol C Tables 4.2.6.8 and 6.1.1.4'
H H 0.0000 0.0000 'International Tables Vol C Tables 4.2.6.8 and 6.1.1.4'
N N 0.0061 0.0033 'International Tables Vol C Tables 4.2.6.8 and 6.1.1.4'
O O 0.0106 0.0060 'International Tables Vol C Tables 4.2.6.8 and 6.1.1.4'
S S 0.1246 0.1234 'International Tables Vol C Tables 4.2.6.8 and 6.1.1.4'

loop_
_geom_angle_atom_site_label_1
_geom_angle_atom_site_label_2
_geom_angle_atom_site_label_3
_geom_angle
_geom_angle_site_symmetry_1
_geom_angle_site_symmetry_3
_geom_angle_publ_flag
O9 S1 C16 103.80(10) . . ?
O9 S1 C17 104.51(13) . . ?
C16 S1 C17 98.66(12) . . ?
O10 S2 C18 106.23(13) . . ?
O10 S2 C19 107.44(12) . . ?
C19 S2 C18 96.63(14) . . ?
O11 S3 C20 106.61(11) . . ?
O11 S3 C21 105.74(11) . . ?
C20 S3 C21 99.57(14) . . ?
C10 O2 H2 107.5(15) . . ?
C11 O4 H4 109.6(18) . . ?
C7 O5 C12 117.02(14) . . ?
C1 N1 H1 116.5(12) . . ?
C1 N1 C5 120.99(17) . . ?
C5 N1 H1 122.3(12) . . ?
N1 C1 H1A 119.1 . . ?
N1 C1 C2 121.76(18) . . ?
C2 C1 H1A 119.1 . . ?
C1 C2 C6 118.76(17) . . ?
C3 C2 C1 117.31(18) . . ?
C3 C2 C6 123.92(18) . . ?
C2 C3 H3 119.8 . . ?
C4 C3 C2 120.33(19) . . ?
C4 C3 H3 119.8 . . ?
C3 C4 H4A 120.5 . . ?
C5 C4 C3 119.09(19) . . ?
C5 C4 H4A 120.5 . . ?
N1 C5 C4 120.52(19) . . ?
N1 C5 H5 119.7 . . ?
C4 C5 H5 119.7 . . ?
C2 C6 H6 108.3 . . ?
C2 C6 C7 119.84(16) . . ?
C2 C6 C9 121.48(16) . . ?
C7 C6 H6 108.3 . . ?
C9 C6 H6 108.3 . . ?
C9 C6 C7 88.78(14) . . ?
O5 C7 C6 119.38(15) . . ?
O5 C7 C8 118.62(16) . . ?
O5 C7 C10 107.39(15) . . ?
C8 C7 C6 88.81(14) . . ?
C10 C7 C6 111.03(16) . . ?
C10 C7 C8 110.66(15) . . ?
C7 C8 H8 112.6 . . ?
C7 C8 C9 88.47(14) . . ?
C9 C8 H8 112.6 . . ?
C14 C8 C7 115.20(16) . . ?
C14 C8 H8 112.6 . . ?
C14 C8 C9 113.23(16) . . ?
C6 C9 C8 89.02(14) . . ?
C6 C9 H9 111.7 . . ?
C8 C9 H9 111.7 . . ?
C11 C9 C6 115.95(16) . . ?
C11 C9 C8 114.92(16) . . ?
C11 C9 H9 111.7 . . ?
O1 C10 O2 124.96(19) . . ?
O1 C10 C7 120.63(18) . . ?
O2 C10 C7 114.37(16) . . ?
O3 C11 O4 124.9(2) . . ?
O3 C11 C9 122.56(18) . . ?
O4 C11 C9 112.52(18) . . ?
O5 C12 C13 116.51(15) . . ?
O5 C12 C13 109.71(15) . 3_656 ?
O5 C12 C15 112.80(15) . . ?
C13 C12 C13 89.36(14) . 3_656 ?
C15 C12 C13 112.21(15) . 3_656 ?
C15 C12 C13 113.97(15) . . ?
C12 C13 C12 90.64(14) . 3_656 ?
C12 C13 H13 109.8 3_656 . ?
C12 C13 H13 109.8 . . ?
C14 C13 C12 119.03(16) . . ?
C14 C13 C12 116.38(15) . 3_656 ?
C14 C13 H13 109.8 . . ?
O6 C14 C8 121.11(18) . . ?
O6 C14 C13 120.47(17) . . ?
C8 C14 C13 118.39(16) . . ?
O7 C15 O8 126.33(18) . . ?
O7 C15 C12 122.27(17) . . ?
O8 C15 C12 111.39(16) . . ?
S1 C16 H16A 109.5 . . ?
S1 C16 H16B 109.5 . . ?
S1 C16 H16C 109.5 . . ?
H16A C16 H16B 109.5 . . ?
H16A C16 H16C 109.5 . . ?
H16B C16 H16C 109.5 . . ?
S1 C17 H17A 109.5 . . ?
S1 C17 H17B 109.5 . . ?
S1 C17 H17C 109.5 . . ?
H17A C17 H17B 109.5 . . ?
H17A C17 H17C 109.5 . . ?
H17B C17 H17C 109.5 . . ?
S2 C18 H18A 109.5 . . ?
S2 C18 H18B 109.5 . . ?
S2 C18 H18C 109.5 . . ?
H18A C18 H18B 109.5 . . ?
H18A C18 H18C 109.5 . . ?
H18B C18 H18C 109.5 . . ?
S2 C19 H19A 109.5 . . ?
S2 C19 H19B 109.5 . . ?
S2 C19 H19C 109.5 . . ?
H19A C19 H19B 109.5 . . ?
H19A C19 H19C 109.5 . . ?
H19B C19 H19C 109.5 . . ?
S3 C20 H20A 109.5 . . ?
S3 C20 H20B 109.5 . . ?
S3 C20 H20C 109.5 . . ?
H20A C20 H20B 109.5 . . ?
H20A C20 H20C 109.5 . . ?
H20B C20 H20C 109.5 . . ?
S3 C21 H21A 109.5 . . ?
S3 C21 H21B 109.5 . . ?
S3 C21 H21C 109.5 . . ?
H21A C21 H21B 109.5 . . ?
H21A C21 H21C 109.5 . . ?
H21B C21 H21C 109.5 . . ?

loop_
_geom_bond_atom_site_label_1
_geom_bond_atom_site_label_2
_geom_bond_distance
_geom_bond_site_symmetry_2
_geom_bond_publ_flag
S1 O9 1.5282(16) . ?
S1 C16 1.780(2) . ?
S1 C17 1.782(3) . ?
S2 O10 1.4920(17) . ?
S2 C18 1.787(3) . ?
S2 C19 1.779(3) . ?
S3 O11 1.5081(18) . ?
S3 C20 1.776(3) . ?
S3 C21 1.782(2) . ?
O1 C10 1.210(2) . ?
O2 H2 0.98(3) . ?
O2 C10 1.300(2) . ?
O3 C11 1.212(3) . ?
O4 H4 0.90(3) . ?
O4 C11 1.320(2) . ?
O5 C7 1.407(2) . ?
O5 C12 1.417(2) . ?
O6 C14 1.211(2) . ?
O7 C15 1.219(2) . ?
O8 C15 1.298(2) . ?
N1 H1 1.09(2) . ?
N1 C1 1.335(3) . ?
N1 C5 1.342(3) . ?
C1 H1A 0.9500 . ?
C1 C2 1.393(3) . ?
C2 C3 1.391(3) . ?
C2 C6 1.501(3) . ?
C3 H3 0.9500 . ?
C3 C4 1.386(3) . ?
C4 H4A 0.9500 . ?
C4 C5 1.380(3) . ?
C5 H5 0.9500 . ?
C6 H6 1.0000 . ?
C6 C7 1.571(3) . ?
C6 C9 1.549(3) . ?
C7 C8 1.557(3) . ?
C7 C10 1.529(3) . ?
C8 H8 1.0000 . ?
C8 C9 1.573(3) . ?
C8 C14 1.505(3) . ?
C9 H9 1.0000 . ?
C9 C11 1.513(3) . ?
C12 C13 1.555(3) . ?
C12 C13 1.558(3) 3_656 ?
C12 C15 1.536(3) . ?
C13 H13 1.0000 . ?
C13 C14 1.507(3) . ?
C16 H16A 0.9800 . ?
C16 H16B 0.9800 . ?
C16 H16C 0.9800 . ?
C17 H17A 0.9800 . ?
C17 H17B 0.9800 . ?
C17 H17C 0.9800 . ?
C18 H18A 0.9800 . ?
C18 H18B 0.9800 . ?
C18 H18C 0.9800 . ?
C19 H19A 0.9800 . ?
C19 H19B 0.9800 . ?
C19 H19C 0.9800 . ?
C20 H20A 0.9800 . ?
C20 H20B 0.9800 . ?
C20 H20C 0.9800 . ?
C21 H21A 0.9800 . ?
C21 H21B 0.9800 . ?
C21 H21C 0.9800 . ?

loop_
_geom_hbond_atom_site_label_D
_geom_hbond_atom_site_label_H
_geom_hbond_atom_site_label_A
_geom_hbond_distance_DH
_geom_hbond_distance_HA
_geom_hbond_distance_DA
_geom_hbond_angle_DHA
_geom_hbond_site_symmetry_A
_geom_hbond_publ_flag
O2 H2 S1 0.98(3) 2.50(3) 3.3754(16) 149(2) 4_566 yes
O2 H2 O9 0.98(3) 1.52(3) 2.504(2) 176(3) 4_566 yes
O4 H4 S3 0.90(3) 2.84(3) 3.6871(18) 157(2) 2_646 yes
O4 H4 O11 0.90(3) 1.66(3) 2.551(2) 168(3) 2_646 yes
N1 H1 O7 1.09(2) 2.56(2) 3.261(2) 121.4(15) 3_756 yes
N1 H1 O8 1.09(2) 1.44(2) 2.532(2) 176(2) 3_756 yes

loop_
_geom_torsion_atom_site_label_1
_geom_torsion_atom_site_label_2
_geom_torsion_atom_site_label_3
_geom_torsion_atom_site_label_4
_geom_torsion
_geom_torsion_site_symmetry_1
_geom_torsion_site_symmetry_2
_geom_torsion_site_symmetry_3
_geom_torsion_site_symmetry_4
_geom_torsion_publ_flag
O5 C7 C8 C9 139.72(17) . . . . ?
O5 C7 C8 C14 24.7(2) . . . . ?
O5 C7 C10 O1 152.37(19) . . . . ?
O5 C7 C10 O2 -29.5(2) . . . . ?
O5 C12 C13 C12 111.79(18) . . . 3_656 ?
O5 C12 C13 C14 -9.2(2) . . . . ?
O5 C12 C15 O7 1.3(3) . . . . ?
O5 C12 C15 O8 -177.50(15) . . . . ?
N1 C1 C2 C3 -0.1(3) . . . . ?
N1 C1 C2 C6 178.82(17) . . . . ?
C1 N1 C5 C4 0.2(3) . . . . ?
C1 C2 C3 C4 0.4(3) . . . . ?
C1 C2 C6 C7 -100.7(2) . . . . ?
C1 C2 C6 C9 150.45(18) . . . . ?
C2 C3 C4 C5 -0.3(4) . . . . ?
C2 C6 C7 O5 94.5(2) . . . . ?
C2 C6 C7 C8 -142.92(17) . . . . ?
C2 C6 C7 C10 -31.2(2) . . . . ?
C2 C6 C9 C8 141.38(18) . . . . ?
C2 C6 C9 C11 -101.2(2) . . . . ?
C3 C2 C6 C7 78.1(3) . . . . ?
C3 C2 C6 C9 -30.7(3) . . . . ?
C3 C4 C5 N1 0.0(3) . . . . ?
C5 N1 C1 C2 -0.2(3) . . . . ?
C6 C2 C3 C4 -178.5(2) . . . . ?
C6 C7 C8 C9 16.52(14) . . . . ?
C6 C7 C8 C14 -98.55(17) . . . . ?
C6 C7 C10 O1 -75.5(2) . . . . ?
C6 C7 C10 O2 102.7(2) . . . . ?
C6 C9 C11 O3 -29.5(3) . . . . ?
C6 C9 C11 O4 152.74(17) . . . . ?
C7 O5 C12 C13 137.87(16) . . . 3_656 ?
C7 O5 C12 C13 38.4(2) . . . . ?
C7 O5 C12 C15 -96.24(18) . . . . ?
C7 C6 C9 C8 16.59(14) . . . . ?
C7 C6 C9 C11 134.01(17) . . . . ?
C7 C8 C9 C6 -16.76(14) . . . . ?
C7 C8 C9 C11 -135.09(17) . . . . ?
C7 C8 C14 O6 -177.78(18) . . . . ?
C7 C8 C14 C13 4.0(2) . . . . ?
C8 C7 C10 O1 21.5(3) . . . . ?
C8 C7 C10 O2 -160.35(17) . . . . ?
C8 C9 C11 O3 72.3(2) . . . . ?
C8 C9 C11 O4 -105.42(19) . . . . ?
C9 C6 C7 O5 -139.32(17) . . . . ?
C9 C6 C7 C8 -16.77(14) . . . . ?
C9 C6 C7 C10 94.95(16) . . . . ?
C9 C8 C14 O6 82.4(2) . . . . ?
C9 C8 C14 C13 -95.8(2) . . . . ?
C10 C7 C8 C9 -95.55(17) . . . . ?
C10 C7 C8 C14 149.39(17) . . . . ?
C12 O5 C7 C6 59.0(2) . . . . ?
C12 O5 C7 C8 -47.2(2) . . . . ?
C12 O5 C7 C10 -173.53(15) . . . . ?
C12 C13 C14 O6 63.7(2) 3_656 . . . ?
C12 C13 C14 O6 170.56(18) . . . . ?
C12 C13 C14 C8 -11.2(3) . . . . ?
C12 C13 C14 C8 -118.06(19) 3_656 . . . ?
C13 C12 C13 C12 -0.003(0) 3_656 . . 3_656 ?
C13 C12 C13 C14 -121.0(2) 3_656 . . . ?
C13 C12 C15 O7 -134.52(19) . . . . ?
C13 C12 C15 O7 125.79(19) 3_656 . . . ?
C13 C12 C15 O8 46.7(2) . . . . ?
C13 C12 C15 O8 -53.0(2) 3_656 . . . ?
C14 C8 C9 C6 100.12(17) . . . . ?
C14 C8 C9 C11 -18.2(2) . . . . ?
C15 C12 C13 C12 -114.13(18) . . . 3_656 ?
C15 C12 C13 C14 124.91(18) . . . . ?
